data_1560588
loop_
_publ_author_name
'Gurzhiy, Vladislav V.'
'Tyumentseva, Olga S.'
'Krivovichev, Sergey V.'
'Tananaev, Ivan G.'

_publ_section_title
;
 Selective Se-for-S substitution in Cs-bearing uranyl compounds
;
_journal_name_full 'Journal of Solid State Chemistry'
_journal_page_first 126
_journal_page_last 133
_journal_paper_doi 10.1016/j.jssc.2017.02.005
_journal_volume 248
_journal_year 2017
_chemical_formula_moiety '0.5(Cs4 O32 S3.66 Se2.34 U4)'
_chemical_formula_sum 'Cs2 O16 S1.83 Se1.17 U2'
_chemical_formula_weight 1148.93
_space_group_crystal_system tetragonal
_space_group_IT_number 113
_space_group_name_Hall 'P -4 2ab'
_space_group_name_H-M_alt 'P -4 21 m'
_atom_sites_solution_hydrogens .
_cell_angle_alpha 90
_cell_angle_beta 90
_cell_angle_gamma 90
_cell_formula_units_Z 2
_cell_length_a 9.6926(7)
_cell_length_b 9.6926(7)
_cell_length_c 8.1354(8)
_cell_measurement_reflns_used 4718
_cell_measurement_temperature 150(2)
_cell_measurement_theta_max 34.51
_cell_measurement_theta_min 2.50
_cell_volume 764.29(11)
_computing_molecular_graphics 'Olex2 (Dolomanov et al., 2009)'
_computing_publication_material 'Olex2 (Dolomanov et al., 2009)'
_computing_structure_refinement 'ShelXL (Sheldrick, 2015)'
_diffrn_ambient_temperature 150(2)
_diffrn_measured_fraction_theta_full 0.998
_diffrn_measured_fraction_theta_max 0.998
_diffrn_measurement_device_type 'Bruker APEX-II CCD'
_diffrn_measurement_method '\f and \w scans'
_diffrn_radiation_monochromator graphite
_diffrn_radiation_type MoK\a
_diffrn_radiation_wavelength 0.71073
_diffrn_reflns_av_R_equivalents 0.0312
_diffrn_reflns_av_unetI/netI 0.0204
_diffrn_reflns_Laue_measured_fraction_full 0.998
_diffrn_reflns_Laue_measured_fraction_max 0.998
_diffrn_reflns_limit_h_max 12
_diffrn_reflns_limit_h_min -12
_diffrn_reflns_limit_k_max 12
_diffrn_reflns_limit_k_min -12
_diffrn_reflns_limit_l_max 10
_diffrn_reflns_limit_l_min -9
_diffrn_reflns_number 7666
_diffrn_reflns_point_group_measured_fraction_full 0.999
_diffrn_reflns_point_group_measured_fraction_max 0.999
_diffrn_reflns_theta_full 25.242
_diffrn_reflns_theta_max 27.494
_diffrn_reflns_theta_min 2.972
_diffrn_standards_number 0
_exptl_absorpt_coefficient_mu 28.971
_exptl_absorpt_correction_T_max 0.9190
_exptl_absorpt_correction_T_min 0.3896
_exptl_absorpt_correction_type multi-scan
_exptl_absorpt_process_details 'SADABS; Bruker, 2007'
_exptl_crystal_colour yellow-green
_exptl_crystal_density_diffrn 4.992
_exptl_crystal_density_meas .
_exptl_crystal_description lamina
_exptl_crystal_F_000 982
_exptl_crystal_size_max 0.09
_exptl_crystal_size_mid 0.07
_exptl_crystal_size_min 0.01
_refine_diff_density_max 0.500
_refine_diff_density_min -0.638
_refine_diff_density_rms 0.113
_refine_ls_abs_structure_details
;
 Flack x determined using 371 quotients [(I+)-(I-)]/[(I+)+(I-)]
 (Parsons and Flack (2004), Acta Cryst. A60, s61).
;
_refine_ls_abs_structure_Flack -0.006(4)
_refine_ls_extinction_coef .
_refine_ls_extinction_method none
_refine_ls_goodness_of_fit_ref 1.064
_refine_ls_hydrogen_treatment undef
_refine_ls_matrix_type full
_refine_ls_number_parameters 65
_refine_ls_number_reflns 952
_refine_ls_number_restraints 0
_refine_ls_restrained_S_all 1.064
_refine_ls_R_factor_all 0.0134
_refine_ls_R_factor_gt 0.0124
_refine_ls_shift/su_max 0.000
_refine_ls_shift/su_mean 0.000
_refine_ls_structure_factor_coef Fsqd
_refine_ls_weighting_details 'w=1/[\s^2^(Fo^2^)+(0.0081P)^2^] where P=(Fo^2^+2Fc^2^)/3'
_refine_ls_weighting_scheme calc
_refine_ls_wR_factor_gt 0.0231
_refine_ls_wR_factor_ref 0.0232
_reflns_Friedel_coverage 0.697
_reflns_Friedel_fraction_full 1.000
_reflns_Friedel_fraction_max 1.000
_reflns_number_gt 927
_reflns_number_total 952
_reflns_threshold_expression 'I > 2\s(I)'
_cod_data_source_file JSSC-2018-248-126.cif
_cod_data_source_block Compound_5_1csno3_tp
_cod_original_cell_volume 764.29(13)
_cod_database_code 1560588
_shelx_space_group_comment
;
The symmetry employed for this shelxl refinement is uniquely defined
by the following loop, which should always be used as a source of
symmetry information in preference to the above space-group names.
They are only intended as comments.
;
_olex2_refinement_description
;
1. Shared sites
{Se1, S1}
{Se2, S2}
2. Uiso/Uaniso restraints and constraints
Uanis(Se1) = Uanis(S1)
Uanis(Se2) = Uanis(S2)
3. Others
 Sof(S1)=0.5*(1-FVAR(2))
 Sof(Se1)=0.5*FVAR(2)
 Sof(S2)=0.25*(1-FVAR(3))
 Sof(Se2)=0.25*FVAR(3)
;

loop_
_space_group_symop_operation_xyz
'x, y, z'
'y, -x, -z'
'-x, -y, z'
'-y, x, -z'
'x+1/2, -y+1/2, -z'
'-y+1/2, -x+1/2, z'
'-x+1/2, y+1/2, -z'
'y+1/2, x+1/2, z'

loop_
_atom_site_label
_atom_site_type_symbol
_atom_site_fract_x
_atom_site_fract_y
_atom_site_fract_z
_atom_site_U_iso_or_equiv
_atom_site_adp_type
_atom_site_occupancy
_atom_site_site_symmetry_order
_atom_site_calc_flag
_atom_site_refinement_flags_posn
_atom_site_refinement_flags_adp
_atom_site_refinement_flags_occupancy
_atom_site_disorder_assembly
_atom_site_disorder_group
U1 U 0.80472(2) 0.30472(2) 0.35810(4) 0.01096(8) Uani 1 2 d S T P . .
Se1 Se 0.83025(8) 0.66975(8) 0.24826(16) 0.0125(4) Uani 0.503(5) 2 d S T P . .
Se2 Se 0.5000 0.5000 0.5000 0.0110(8) Uani 0.165(8) 4 d S T P . .
S1 S 0.83025(8) 0.66975(8) 0.24826(16) 0.0125(4) Uani 0.497(5) 2 d S T P . .
S2 S 0.5000 0.5000 0.5000 0.0110(8) Uani 0.835(8) 4 d S T P . .
O1 O 0.7217(4) 0.2217(4) 0.1930(7) 0.0176(15) Uani 1 2 d S T P . .
O2 O 0.8886(4) 0.3886(4) 0.5216(7) 0.0156(13) Uani 1 2 d S T P . .
O3 O 0.8027(5) 0.5146(4) 0.2021(5) 0.0257(10) Uani 1 1 d . . . . .
O4 O 0.5840(5) 0.4104(5) 0.3911(6) 0.0279(12) Uani 1 1 d . . . . .
O5 O 0.7355(5) 0.7645(5) 0.1597(9) 0.0353(19) Uani 1 2 d S T P . .
O6 O 0.8183(4) 0.6817(4) 0.4409(7) 0.0194(13) Uani 1 2 d S T P . .
Cs1 Cs 0.5000 0.0000 0.14057(12) 0.01700(16) Uani 1 4 d S T P . .
Cs2 Cs 0.5000 0.5000 0.0000 0.0248(2) Uani 1 4 d S T P . .

loop_
_atom_site_aniso_label
_atom_site_aniso_U_11
_atom_site_aniso_U_22
_atom_site_aniso_U_33
_atom_site_aniso_U_23
_atom_site_aniso_U_13
_atom_site_aniso_U_12
U1 0.01081(9) 0.01081(9) 0.01127(14) -0.00051(11) -0.00051(11) -0.00052(13)
Se1 0.0124(5) 0.0124(5) 0.0127(7) -0.0010(4) 0.0010(4) 0.0014(4)
Se2 0.0084(9) 0.0084(9) 0.0163(15) 0.000 0.000 0.000
S1 0.0124(5) 0.0124(5) 0.0127(7) -0.0010(4) 0.0010(4) 0.0014(4)
S2 0.0084(9) 0.0084(9) 0.0163(15) 0.000 0.000 0.000
O1 0.017(2) 0.017(2) 0.018(3) -0.0018(17) -0.0018(17) -0.001(2)
O2 0.0183(19) 0.0183(19) 0.010(3) 0.0021(19) 0.0021(19) -0.004(3)
O3 0.044(3) 0.016(2) 0.018(2) 0.0021(18) -0.004(2) -0.010(2)
O4 0.027(3) 0.033(3) 0.024(3) 0.000(2) 0.001(2) 0.021(2)
O5 0.047(3) 0.047(3) 0.012(4) 0.000(2) 0.000(2) 0.018(3)
O6 0.022(2) 0.022(2) 0.013(3) 0.001(2) -0.001(2) 0.005(3)
Cs1 0.0180(2) 0.0180(2) 0.0149(4) 0.000 0.000 -0.0036(3)
Cs2 0.0281(3) 0.0281(3) 0.0184(5) 0.000 0.000 0.000

loop_
_atom_type_symbol
_atom_type_description
_atom_type_scat_dispersion_real
_atom_type_scat_dispersion_imag
_atom_type_scat_source
Cs Cs -0.3680 2.1192 'International Tables Vol C Tables 4.2.6.8 and 6.1.1.4'
O O 0.0106 0.0060 'International Tables Vol C Tables 4.2.6.8 and 6.1.1.4'
S S 0.1246 0.1234 'International Tables Vol C Tables 4.2.6.8 and 6.1.1.4'
Se Se -0.0929 2.2259 'International Tables Vol C Tables 4.2.6.8 and 6.1.1.4'
U U -9.6767 9.6646 'International Tables Vol C Tables 4.2.6.8 and 6.1.1.4'

loop_
_geom_angle_atom_site_label_1
_geom_angle_atom_site_label_2
_geom_angle_atom_site_label_3
_geom_angle
_geom_angle_site_symmetry_1
_geom_angle_site_symmetry_3
O1 U1 O3 88.86(18) . .
O1 U1 O3 88.86(19) . 8_545
O1 U1 O4 82.67(13) . 8_545
O1 U1 O4 82.67(13) . .
O1 U1 O6 93.8(2) . 2_566
O1 U1 Cs1 73.69(19) . 2_665
O1 U1 Cs1 173.00(19) . 2_666
O1 U1 Cs1 26.76(19) . .
O1 U1 Cs2 53.58(7) . .
O1 U1 Cs2 53.58(7) . 5
O2 U1 O1 179.4(3) . .
O2 U1 O3 90.70(18) . .
O2 U1 O3 90.70(18) . 8_545
O2 U1 O4 97.52(13) . .
O2 U1 O4 97.52(13) . 8_545
O2 U1 O6 86.7(2) . 2_566
O2 U1 Cs1 7.56(19) . 2_666
O2 U1 Cs1 105.75(19) . 2_665
O2 U1 Cs1 153.80(19) . .
O2 U1 Cs2 126.22(7) . 5
O2 U1 Cs2 126.22(7) . .
O3 U1 O3 74.6(2) . 8_545
O3 U1 Cs1 39.73(11) . 2_665
O3 U1 Cs1 109.90(11) . .
O3 U1 Cs1 109.90(11) 8_545 .
O3 U1 Cs1 96.70(10) 8_545 2_666
O3 U1 Cs1 39.74(11) 8_545 2_665
O3 U1 Cs1 96.70(10) . 2_666
O3 U1 Cs2 102.40(11) 8_545 .
O3 U1 Cs2 102.40(11) . 5
O3 U1 Cs2 45.91(12) . .
O3 U1 Cs2 45.91(12) 8_545 5
O4 U1 O3 145.44(16) 8_545 .
O4 U1 O3 145.44(16) . 8_545
O4 U1 O3 71.83(18) . .
O4 U1 O3 71.83(18) 8_545 8_545
O4 U1 O4 139.1(2) . 8_545
O4 U1 Cs1 95.00(12) . 2_666
O4 U1 Cs1 95.00(12) 8_545 2_666
O4 U1 Cs1 74.91(12) 8_545 .
O4 U1 Cs1 74.91(12) . .
O4 U1 Cs1 106.02(12) . 2_665
O4 U1 Cs1 106.02(12) 8_545 2_665
O4 U1 Cs2 46.63(12) . .
O4 U1 Cs2 136.21(12) 8_545 .
O4 U1 Cs2 46.64(12) 8_545 5
O4 U1 Cs2 136.21(12) . 5
O6 U1 O3 142.65(12) 2_566 8_545
O6 U1 O3 142.65(12) 2_566 .
O6 U1 O4 71.60(12) 2_566 .
O6 U1 O4 71.60(12) 2_566 8_545
O6 U1 Cs1 67.07(14) 2_566 .
O6 U1 Cs1 167.52(14) 2_566 2_665
O6 U1 Cs1 79.17(14) 2_566 2_666
O6 U1 Cs2 109.06(9) 2_566 .
O6 U1 Cs2 109.06(9) 2_566 5
Cs1 U1 Cs1 113.304(9) 2_665 2_666
Cs1 U1 Cs1 100.456(10) . 2_665
Cs1 U1 Cs1 146.240(9) . 2_666
Cs1 U1 Cs2 66.379(8) . .
Cs1 U1 Cs2 66.379(8) . 5
Cs2 U1 Cs1 128.636(5) . 2_666
Cs2 U1 Cs1 128.636(5) 5 2_666
Cs2 U1 Cs1 63.725(7) 5 2_665
Cs2 U1 Cs1 63.725(7) . 2_665
Cs2 U1 Cs2 97.443(9) . 5
O3 Se1 O3 105.5(4) 6_665 .
O3 Se1 O6 107.2(2) 6_665 .
O3 Se1 O6 107.2(2) . .
O3 Se1 Cs1 58.55(18) . 2_665
O3 Se1 Cs1 58.55(18) 6_665 2_665
O3 Se1 Cs2 133.82(17) . 5_565
O3 Se1 Cs2 50.96(18) 6_665 5_565
O3 Se1 Cs2 133.82(17) 6_665 .
O3 Se1 Cs2 50.95(18) . .
O5 Se1 O3 111.7(2) . .
O5 Se1 O3 111.7(2) . 6_665
O5 Se1 O6 113.1(4) . .
O5 Se1 Cs1 97.3(3) . 2_665
O5 Se1 Cs2 61.94(9) . .
O5 Se1 Cs2 61.94(9) . 5_565
O6 Se1 Cs1 149.6(2) . 2_665
O6 Se1 Cs2 117.33(8) . .
O6 Se1 Cs2 117.33(8) . 5_565
Cs1 Se1 Cs2 76.33(2) 2_665 .
Cs1 Se1 Cs2 76.33(2) 2_665 5_565
Cs2 Se1 Cs2 112.27(3) . 5_565
O4 Se2 O4 110.86(18) 4_656 3_665
O4 Se2 O4 110.86(19) 4_656 .
O4 Se2 O4 110.86(18) 2_566 .
O4 Se2 O4 106.7(4) 4_656 2_566
O4 Se2 O4 110.86(19) 3_665 2_566
O4 Se2 O4 106.7(4) 3_665 .
O4 Se2 Cs2 126.64(18) 3_665 1_556
O4 Se2 Cs2 53.36(18) 3_665 .
O4 Se2 Cs2 53.36(18) . .
O4 Se2 Cs2 53.36(18) 2_566 1_556
O4 Se2 Cs2 53.36(18) 4_656 1_556
O4 Se2 Cs2 126.64(18) . 1_556
O4 Se2 Cs2 126.64(18) 4_656 .
O4 Se2 Cs2 126.64(18) 2_566 .
Cs2 Se2 Cs2 180.0 1_556 .
U1 O1 Cs1 138.3(3) . .
U1 O1 Cs2 104.48(11) . 5
U1 O1 Cs2 104.48(11) . .
Cs1 O1 Cs2 92.51(10) . .
Cs1 O1 Cs2 92.51(10) . 5
Cs2 O1 Cs2 129.46(16) 5 .
U1 O2 Cs1 168.2(3) . 2_666
U1 O3 Cs1 113.33(16) . 2_665
U1 O3 Cs2 103.31(15) . .
Se1 O3 U1 133.1(2) . .
Se1 O3 Cs1 98.1(2) . 2_665
Se1 O3 Cs2 107.8(2) . .
Cs2 O3 Cs1 95.08(11) . 2_665
U1 O4 Cs2 102.65(15) . .
Se2 O4 U1 144.1(3) . .
Se2 O4 Cs2 106.1(2) . .
Se1 O5 Cs1 153.8(4) . 1_565
Se1 O5 Cs2 97.14(13) . 5_565
Se1 O5 Cs2 97.14(13) . .
Cs1 O5 Cs2 92.12(11) 1_565 5_565
Cs1 O5 Cs2 92.12(11) 1_565 .
Cs2 O5 Cs2 138.0(2) . 5_565
Se1 O6 U1 140.1(3) . 4_656
Se1 Cs1 S1 0.00(3) 4_645 4_645
O1 Cs1 Se1 134.33(11) . 4_645
O1 Cs1 Se1 61.66(11) 3_655 4_645
O1 Cs1 S1 61.66(11) 3_655 4_645
O1 Cs1 S1 134.33(11) . 4_645
O1 Cs1 O1 164.0(2) 3_655 .
O1 Cs1 O2 83.02(10) . 2_566
O1 Cs1 O2 83.02(10) 3_655 4_646
O1 Cs1 O2 83.02(10) . 4_646
O1 Cs1 O2 83.02(10) 3_655 2_566
O1 Cs1 O3 71.91(13) 3_655 5_455
O1 Cs1 O3 122.66(12) 3_655 7_645
O1 Cs1 O3 71.91(13) . 2_565
O1 Cs1 O3 122.66(12) . 5_455
O1 Cs1 O3 122.66(12) 3_655 2_565
O1 Cs1 O3 71.91(13) 3_655 4_645
O1 Cs1 O3 122.66(12) . 4_645
O1 Cs1 O3 71.91(13) . 7_645
O1 Cs1 O5 89.616(19) 3_655 1_545
O1 Cs1 O5 89.616(19) . 3_665
O1 Cs1 O5 89.616(19) 3_655 3_665
O1 Cs1 O5 89.616(19) . 1_545
O2 Cs1 Se1 134.76(6) 2_566 4_645
O2 Cs1 Se1 134.76(6) 4_646 4_645
O2 Cs1 S1 134.76(6) 2_566 4_645
O2 Cs1 S1 134.76(6) 4_646 4_645
O2 Cs1 O2 58.1(2) 4_646 2_566
O2 Cs1 O3 154.15(7) 2_566 4_645
O2 Cs1 O3 122.70(12) 2_566 2_565
O2 Cs1 O3 122.70(12) 4_646 4_645
O2 Cs1 O3 122.70(12) 2_566 5_455
O2 Cs1 O3 154.15(7) 4_646 5_455
O2 Cs1 O3 122.70(12) 4_646 7_645
O2 Cs1 O3 154.15(7) 4_646 2_565
O2 Cs1 O3 154.15(7) 2_566 7_645
O2 Cs1 O5 58.18(17) 4_646 1_545
O2 Cs1 O5 116.30(16) 2_566 1_545
O2 Cs1 O5 58.18(17) 2_566 3_665
O2 Cs1 O5 116.30(16) 4_646 3_665
O3 Cs1 Se1 65.84(8) 7_645 4_645
O3 Cs1 Se1 65.84(8) 2_565 4_645
O3 Cs1 Se1 23.37(7) 5_455 4_645
O3 Cs1 Se1 23.37(7) 4_645 4_645
O3 Cs1 S1 23.37(7) 4_645 4_645
O3 Cs1 S1 23.37(7) 5_455 4_645
O3 Cs1 S1 65.84(8) 2_565 4_645
O3 Cs1 S1 65.84(8) 7_645 4_645
O3 Cs1 O3 50.84(15) 4_645 7_645
O3 Cs1 O3 69.06(17) 4_645 2_565
O3 Cs1 O3 43.46(15) 5_455 4_645
O3 Cs1 O3 43.46(15) 7_645 2_565
O3 Cs1 O3 50.84(15) 5_455 2_565
O3 Cs1 O3 69.06(17) 5_455 7_645
O5 Cs1 Se1 92.23(10) 3_665 4_645
O5 Cs1 Se1 92.23(10) 1_545 4_645
O5 Cs1 S1 92.23(10) 3_665 4_645
O5 Cs1 S1 92.23(10) 1_545 4_645
O5 Cs1 O3 114.17(14) 1_545 5_455
O5 Cs1 O3 70.73(13) 3_665 5_455
O5 Cs1 O3 70.73(13) 1_545 7_645
O5 Cs1 O3 70.73(13) 1_545 4_645
O5 Cs1 O3 114.17(14) 1_545 2_565
O5 Cs1 O3 114.17(14) 3_665 7_645
O5 Cs1 O3 114.17(14) 3_665 4_645
O5 Cs1 O3 70.73(13) 3_665 2_565
O5 Cs1 O5 174.5(3) 3_665 1_545
O3 Cs2 O3 103.80(7) . 2_565
O3 Cs2 O3 103.80(7) . 4_655
O3 Cs2 O3 121.53(15) . 3_665
O3 Cs2 O3 103.80(7) 3_665 4_655
O3 Cs2 O3 103.80(7) 2_565 3_665
O3 Cs2 O3 121.53(15) 2_565 4_655
O3 Cs2 O4 49.03(11) . .
O3 Cs2 O4 74.97(11) . 3_665
O3 Cs2 O4 102.97(11) . 4_655
O3 Cs2 O4 102.97(11) 2_565 .
O3 Cs2 O4 49.03(11) 3_665 3_665
O3 Cs2 O4 74.97(11) 3_665 .
O3 Cs2 O4 133.66(11) 3_665 4_655
O3 Cs2 O4 133.66(11) 4_655 .
O3 Cs2 O4 133.66(11) 2_565 3_665
O3 Cs2 O4 133.66(11) . 2_565
O3 Cs2 O4 102.97(11) 4_655 3_665
O3 Cs2 O4 49.03(11) 2_565 2_565
O3 Cs2 O4 74.97(11) 2_565 4_655
O3 Cs2 O4 102.97(11) 3_665 2_565
O3 Cs2 O4 74.97(11) 4_655 2_565
O3 Cs2 O4 49.03(11) 4_655 4_655
O3 Cs2 O5 41.90(12) . .
O3 Cs2 O5 139.08(12) . 4_655
O3 Cs2 O5 41.90(12) 2_565 2_565
O3 Cs2 O5 139.08(12) 2_565 .
O3 Cs2 O5 41.90(12) 4_655 4_655
O3 Cs2 O5 113.48(12) 3_665 .
O3 Cs2 O5 113.48(12) 4_655 2_565
O3 Cs2 O5 65.81(13) 4_655 .
O3 Cs2 O5 113.48(12) 2_565 4_655
O3 Cs2 O5 113.48(12) . 3_665
O3 Cs2 O5 65.81(13) . 2_565
O3 Cs2 O5 65.81(13) 2_565 3_665
O3 Cs2 O5 139.08(12) 3_665 2_565
O3 Cs2 O5 41.90(12) 3_665 3_665
O3 Cs2 O5 139.08(12) 4_655 3_665
O3 Cs2 O5 65.81(13) 3_665 4_655
O4 Cs2 O4 151.30(10) 2_565 3_665
O4 Cs2 O4 41.03(14) . 3_665
O4 Cs2 O4 151.30(10) 3_665 4_655
O4 Cs2 O4 151.30(10) . 2_565
O4 Cs2 O4 151.30(10) . 4_655
O4 Cs2 O4 41.03(14) 2_565 4_655
O4 Cs2 O5 90.30(13) 2_565 3_665
O4 Cs2 O5 68.83(13) . 3_665
O4 Cs2 O5 72.42(13) 4_655 4_655
O4 Cs2 O5 68.83(13) 3_665 .
O4 Cs2 O5 90.30(13) 3_665 4_655
O4 Cs2 O5 72.42(13) 3_665 3_665
O4 Cs2 O5 131.15(13) 2_565 .
O4 Cs2 O5 72.42(13) 2_565 2_565
O4 Cs2 O5 131.15(13) 4_655 3_665
O4 Cs2 O5 68.83(13) 4_655 2_565
O4 Cs2 O5 90.29(13) . 2_565
O4 Cs2 O5 72.42(13) . .
O4 Cs2 O5 131.15(13) 3_665 2_565
O4 Cs2 O5 131.15(13) . 4_655
O4 Cs2 O5 68.83(13) 2_565 4_655
O4 Cs2 O5 90.30(13) 4_655 .
O5 Cs2 O5 138.5(2) . 3_665
O5 Cs2 O5 97.20(7) 3_665 2_565
O5 Cs2 O5 97.20(7) . 2_565
O5 Cs2 O5 97.20(7) . 4_655
O5 Cs2 O5 138.5(2) 4_655 2_565
O5 Cs2 O5 97.20(7) 3_665 4_655

loop_
_geom_bond_atom_site_label_1
_geom_bond_atom_site_label_2
_geom_bond_distance
_geom_bond_site_symmetry_2
U1 O1 1.760(6) .
U1 O2 1.758(6) .
U1 O3 2.398(4) .
U1 O3 2.398(4) 8_545
U1 O4 2.387(4) 8_545
U1 O4 2.387(4) .
U1 O6 2.349(6) 2_566
U1 Cs1 4.5363(5) .
U1 Cs1 4.8605(9) 2_665
U1 Cs1 4.8785(9) 2_666
U1 Cs2 4.5600(3) 5
U1 Cs2 4.5600(3) .
Se1 O3 1.573(4) .
Se1 O3 1.573(4) 6_665
Se1 O5 1.485(7) .
Se1 O6 1.576(6) .
Se1 Cs1 3.9269(15) 2_665
Se1 Cs2 4.1271(7) 5_565
Se1 Cs2 4.1271(7) .
Se2 O4 1.484(4) 4_656
Se2 O4 1.484(4) .
Se2 O4 1.484(4) 2_566
Se2 O4 1.484(4) 3_665
Se2 Cs2 4.0677(4) 1_556
Se2 Cs2 4.0677(4) .
O1 Cs1 3.069(6) .
O1 Cs2 3.789(2) 5
O1 Cs2 3.789(2) .
O2 Cs1 3.144(6) 2_666
O3 Cs1 3.384(5) 2_665
O3 Cs2 3.366(5) .
O4 Cs2 3.398(5) .
O5 Cs1 3.232(6) 1_565
O5 Cs2 3.670(3) 5_565
O5 Cs2 3.670(3) .
O6 U1 2.349(6) 4_656
Cs1 Se1 3.9269(15) 4_645
Cs1 S1 3.9269(15) 4_645
Cs1 O1 3.069(6) 3_655
Cs1 O2 3.144(6) 4_646
Cs1 O2 3.144(6) 2_566
Cs1 O3 3.384(5) 2_565
Cs1 O3 3.384(5) 7_645
Cs1 O3 3.384(5) 4_645
Cs1 O3 3.384(5) 5_455
Cs1 O5 3.232(6) 3_665
Cs1 O5 3.232(6) 1_545
Cs2 O3 3.366(5) 2_565
Cs2 O3 3.366(5) 4_655
Cs2 O3 3.366(5) 3_665
Cs2 O4 3.398(5) 3_665
Cs2 O4 3.398(5) 4_655
Cs2 O4 3.398(5) 2_565
Cs2 O5 3.670(3) 3_665
Cs2 O5 3.670(3) 2_565
Cs2 O5 3.670(3) 4_655

loop_
_geom_torsion_atom_site_label_1
_geom_torsion_atom_site_label_2
_geom_torsion_atom_site_label_3
_geom_torsion_atom_site_label_4
_geom_torsion
_geom_torsion_site_symmetry_1
_geom_torsion_site_symmetry_2
_geom_torsion_site_symmetry_3
_geom_torsion_site_symmetry_4
O3 U1 O1 Cs1 -142.71(12) . . . .
O3 U1 O1 Cs1 142.71(12) 8_545 . . .
O3 U1 O1 Cs2 -31.77(18) . . . .
O3 U1 O1 Cs2 31.77(18) 8_545 . . 5
O3 U1 O1 Cs2 106.35(18) . . . 5
O3 U1 O1 Cs2 -106.35(18) 8_545 . . .
O3 U1 O2 Cs1 142.7(9) . . . 2_666
O3 U1 O2 Cs1 -142.7(9) 8_545 . . 2_666
O3 Se1 O3 U1 96.5(4) 6_665 . . .
O3 Se1 O3 Cs1 -36.4(3) 6_665 . . 2_665
O3 Se1 O3 Cs2 -134.40(17) 6_665 . . .
O3 Se1 O5 Cs1 -121.0(2) 6_665 . . 1_565
O3 Se1 O5 Cs1 121.0(2) . . . 1_565
O3 Se1 O5 Cs2 -129.2(2) . . . 5_565
O3 Se1 O5 Cs2 -11.2(3) 6_665 . . 5_565
O3 Se1 O5 Cs2 11.2(3) . . . .
O3 Se1 O5 Cs2 129.2(2) 6_665 . . .
O3 Se1 O6 U1 -123.6(2) . . . 4_656
O3 Se1 O6 U1 123.5(2) 6_665 . . 4_656
O4 U1 O1 Cs1 -70.88(12) . . . .
O4 U1 O1 Cs1 70.88(12) 8_545 . . .
O4 U1 O1 Cs2 -40.06(16) 8_545 . . 5
O4 U1 O1 Cs2 40.06(16) . . . .
O4 U1 O1 Cs2 -178.2(2) 8_545 . . .
O4 U1 O1 Cs2 178.2(2) . . . 5
O4 U1 O2 Cs1 -71.0(10) 8_545 . . 2_666
O4 U1 O2 Cs1 71.0(10) . . . 2_666
O4 Se2 O4 U1 -97.1(7) 2_566 . . .
O4 Se2 O4 U1 142.0(6) 3_665 . . .
O4 Se2 O4 U1 21.2(6) 4_656 . . .
O4 Se2 O4 Cs2 120.83(11) 2_566 . . .
O4 Se2 O4 Cs2 -120.83(11) 4_656 . . .
O4 Se2 O4 Cs2 0.000(1) 3_665 . . .
O5 Se1 O3 U1 -141.9(4) . . . .
O5 Se1 O3 Cs1 85.2(3) . . . 2_665
O5 Se1 O3 Cs2 -12.8(3) . . . .
O5 Se1 O6 U1 -0.001(2) . . . 4_656
O6 U1 O1 Cs1 0.000(0) 2_566 . . .
O6 U1 O1 Cs2 110.94(13) 2_566 . . .
O6 U1 O1 Cs2 -110.94(13) 2_566 . . 5
O6 U1 O2 Cs1 0.000(1) 2_566 . . 2_666
O6 Se1 O3 U1 -17.5(5) . . . .
O6 Se1 O3 Cs1 -150.4(2) . . . 2_665
O6 Se1 O3 Cs2 111.6(2) . . . .
O6 Se1 O5 Cs1 0.000(2) . . . 1_565
O6 Se1 O5 Cs2 109.79(13) . . . 5_565
O6 Se1 O5 Cs2 -109.79(13) . . . .
Cs1 U1 O1 Cs1 180.000(0) 2_665 . . .
Cs1 U1 O1 Cs2 110.94(13) . . . .
Cs1 U1 O1 Cs2 69.06(13) 2_665 . . 5
Cs1 U1 O1 Cs2 -69.06(13) 2_665 . . .
Cs1 U1 O1 Cs2 -110.94(13) . . . 5
Cs1 U1 O2 Cs1 0.000(2) . . . 2_666
Cs1 U1 O2 Cs1 180.000(1) 2_665 . . 2_666
Cs1 Se1 O3 U1 132.9(4) 2_665 . . .
Cs1 Se1 O3 Cs2 -98.02(16) 2_665 . . .
Cs1 Se1 O5 Cs1 180.000(1) 2_665 . . 1_565
Cs1 Se1 O5 Cs2 -70.21(13) 2_665 . . 5_565
Cs1 Se1 O5 Cs2 70.21(13) 2_665 . . .
Cs1 Se1 O6 U1 179.999(1) 2_665 . . 4_656
Cs2 U1 O1 Cs1 -110.94(13) . . . .
Cs2 U1 O1 Cs1 110.94(13) 5 . . .
Cs2 U1 O1 Cs2 -138.1(3) 5 . . .
Cs2 U1 O1 Cs2 138.1(3) . . . 5
Cs2 U1 O2 Cs1 -111.3(9) 5 . . 2_666
Cs2 U1 O2 Cs1 111.3(9) . . . 2_666
Cs2 Se1 O3 U1 146.8(2) 5_565 . . .
Cs2 Se1 O3 U1 -129.1(5) . . . .
Cs2 Se1 O3 Cs1 98.02(16) . . . 2_665
Cs2 Se1 O3 Cs1 13.9(3) 5_565 . . 2_665
Cs2 Se1 O3 Cs2 -84.1(3) 5_565 . . .
Cs2 Se1 O5 Cs1 109.79(14) . . . 1_565
Cs2 Se1 O5 Cs1 -109.79(14) 5_565 . . 1_565
Cs2 Se1 O5 Cs2 -140.4(3) . . . 5_565
Cs2 Se1 O5 Cs2 140.4(3) 5_565 . . .
Cs2 Se1 O6 U1 -69.18(12) . . . 4_656
Cs2 Se1 O6 U1 69.18(12) 5_565 . . 4_656
Cs2 Se2 O4 U1 -38.0(6) 1_556 . . .
Cs2 Se2 O4 U1 142.0(6) . . . .
Cs2 Se2 O4 Cs2 180.000(0) 1_556 . . .
